data_4134860
loop_
_publ_author_name
'Gernert, Markus'
'Balles-Wolf, Lukas'
'Kerner, Florian'
'M Uuml Ller, Ulrich'
'Schmiedel, Alexander'
'Holzapfel, Marco'
'Marian, Christel M.'
'Pflaum, Jens'
'Lambert, Christoph'
'Steffen, Andreas'

_publ_section_title
;
 Cyclic (amino)(aryl)carbenes (CAArCs) enter the field of chromophore
 ligands - Expanded \p system leads to unusually deep red emitting
 Cu<sup>I</sup> compounds.
;
_journal_name_full 'Journal of the American Chemical Society'
_journal_paper_doi 10.1021/jacs.0c02234
_journal_year 2020
_chemical_formula_moiety 'C47 H42 Cu N O2'
_chemical_formula_sum 'C47 H42 Cu N O2'
_chemical_formula_weight 716.35
_space_group_crystal_system triclinic
_space_group_IT_number 2
_space_group_name_Hall '-P 1'
_space_group_name_H-M_alt 'P -1'
_atom_sites_solution_hydrogens geom
_atom_sites_solution_primary iterative
_atom_sites_solution_secondary difmap
_audit_creation_method SHELXL-2014/7
_cell_angle_alpha 97.741(11)
_cell_angle_beta 97.949(7)
_cell_angle_gamma 105.42(3)
_cell_formula_units_Z 2
_cell_length_a 9.793(5)
_cell_length_b 10.8202(16)
_cell_length_c 18.064(3)
_cell_measurement_reflns_used 9874
_cell_measurement_temperature 100(2)
_cell_measurement_theta_max 30.42
_cell_measurement_theta_min 2.31
_cell_volume 1797.8(10)
_computing_cell_refinement 'Saint+ ver. V8.38A (Bruker AXS)'
_computing_data_collection 'APEX2 ver. 2014.9 (Bruker AXS)'
_computing_data_reduction 'Saint+ ver. V8.38A (Bruker AXS)'
_computing_molecular_graphics 'ShelXLe (Huebschle et all, 2011)'
_computing_publication_material 'SHELXL-2014/7 (Sheldrick, 2014)'
_computing_structure_refinement 'SHELXL-2014/7 (Sheldrick, 2014)'
_computing_structure_solution 'SHELXT (Sheldrick, 2014)'
_diffrn_ambient_temperature 100(2)
_diffrn_detector 'CCD area detector (Apex2)'
_diffrn_detector_area_resol_mean 8.333
_diffrn_measured_fraction_theta_full 1.000
_diffrn_measured_fraction_theta_max 1.000
_diffrn_measurement_device_type 'Bruker X8-APEX II'
_diffrn_measurement_method '\f and \w scans'
_diffrn_radiation_monochromator graphite
_diffrn_radiation_type MoK\a
_diffrn_radiation_wavelength 0.71073
_diffrn_reflns_av_R_equivalents 0.0384
_diffrn_reflns_av_unetI/netI 0.0368
_diffrn_reflns_Laue_measured_fraction_full 1.000
_diffrn_reflns_Laue_measured_fraction_max 1.000
_diffrn_reflns_limit_h_max 13
_diffrn_reflns_limit_h_min -13
_diffrn_reflns_limit_k_max 15
_diffrn_reflns_limit_k_min -15
_diffrn_reflns_limit_l_max 25
_diffrn_reflns_limit_l_min -25
_diffrn_reflns_number 44991
_diffrn_reflns_point_group_measured_fraction_full 1.000
_diffrn_reflns_point_group_measured_fraction_max 1.000
_diffrn_reflns_theta_full 26.000
_diffrn_reflns_theta_max 30.033
_diffrn_reflns_theta_min 1.157
_diffrn_source 'rotating-anode (Nonius FR-591)'
_exptl_absorpt_coefficient_mu 0.649
_exptl_absorpt_correction_T_max 0.7461
_exptl_absorpt_correction_T_min 0.7051
_exptl_absorpt_correction_type multi-scan
_exptl_absorpt_process_details 'SadAbs 2016/2 (Bruker AXS)'
_exptl_crystal_colour red
_exptl_crystal_density_diffrn 1.323
_exptl_crystal_description plate
_exptl_crystal_F_000 752
_exptl_crystal_size_max 0.294
_exptl_crystal_size_mid 0.292
_exptl_crystal_size_min 0.15
_refine_diff_density_max 0.427
_refine_diff_density_min -0.386
_refine_diff_density_rms 0.062
_refine_ls_extinction_method none
_refine_ls_goodness_of_fit_ref 1.027
_refine_ls_hydrogen_treatment constr
_refine_ls_matrix_type full
_refine_ls_number_parameters 464
_refine_ls_number_reflns 10514
_refine_ls_number_restraints 0
_refine_ls_restrained_S_all 1.027
_refine_ls_R_factor_all 0.0456
_refine_ls_R_factor_gt 0.0342
_refine_ls_shift/su_max 0.004
_refine_ls_shift/su_mean 0.000
_refine_ls_structure_factor_coef Fsqd
_refine_ls_weighting_details 'w=1/[\s^2^(Fo^2^)+(0.0349P)^2^+0.9116P] where P=(Fo^2^+2Fc^2^)/3'
_refine_ls_weighting_scheme calc
_refine_ls_wR_factor_gt 0.0789
_refine_ls_wR_factor_ref 0.0839
_reflns_Friedel_coverage 0.000
_reflns_number_gt 8768
_reflns_number_total 10514
_reflns_threshold_expression 'I > 2\s(I)'
_cod_data_source_file ja0c02234_si_005.cif
_cod_data_source_block lbw049_a
_cod_original_cell_volume 1797.7(11)
_cod_database_code 4134860
_shelx_shelxl_version_number 2014/7
_shelx_space_group_comment
;
The symmetry employed for this shelxl refinement is uniquely defined
by the following loop, which should always be used as a source of
symmetry information in preference to the above space-group names.
They are only intended as comments.
;
_shelx_estimated_absorpt_t_min 0.832
_shelx_estimated_absorpt_t_max 0.909

loop_
_space_group_symop_operation_xyz
'x, y, z'
'-x, -y, -z'

loop_
_atom_site_label
_atom_site_type_symbol
_atom_site_fract_x
_atom_site_fract_y
_atom_site_fract_z
_atom_site_U_iso_or_equiv
_atom_site_adp_type
_atom_site_occupancy
_atom_site_site_symmetry_order
_atom_site_calc_flag
_atom_site_refinement_flags_posn
_atom_site_refinement_flags_adp
_atom_site_refinement_flags_occupancy
_atom_site_disorder_assembly
_atom_site_disorder_group
Cu1 Cu 0.49516(2) 0.57224(2) 0.76286(2) 0.01112(5) Uani 1 1 d . . . . .
N1 N 0.69739(12) 0.72551(11) 0.68575(6) 0.0088(2) Uani 1 1 d . . . . .
O1 O 0.40393(11) 0.61886(10) 0.85135(6) 0.01356(19) Uani 1 1 d . . . . .
C1 C 0.56372(14) 0.68411(12) 0.69866(7) 0.0096(2) Uani 1 1 d . . . . .
C2 C 0.48136(14) 0.75790(13) 0.65781(7) 0.0101(2) Uani 1 1 d . . . . .
O2 O 0.46675(11) 0.39506(10) 0.78037(6) 0.0145(2) Uani 1 1 d . . . . .
C3 C 0.33518(15) 0.74672(14) 0.65095(8) 0.0137(3) Uani 1 1 d . . . . .
H3 H 0.2737 0.6831 0.6724 0.016 Uiso 1 1 calc R U . . .
C4 C 0.28133(16) 0.83068(15) 0.61197(8) 0.0173(3) Uani 1 1 d . . . . .
H4 H 0.1815 0.8237 0.6058 0.021 Uiso 1 1 calc R U . . .
C5 C 0.37287(16) 0.92529(15) 0.58175(8) 0.0174(3) Uani 1 1 d . . . . .
H5 H 0.3349 0.9842 0.5569 0.021 Uiso 1 1 calc R U . . .
C6 C 0.51883(15) 0.93505(14) 0.58731(8) 0.0137(3) Uani 1 1 d . . . . .
H6 H 0.5800 0.9977 0.5652 0.016 Uiso 1 1 calc R U . . .
C7 C 0.57227(14) 0.85056(13) 0.62616(7) 0.0105(2) Uani 1 1 d . . . . .
C8 C 0.72189(14) 0.83258(12) 0.63615(7) 0.0086(2) Uani 1 1 d . . . . .
C9 C 0.74360(14) 0.78039(13) 0.55563(7) 0.0099(2) Uani 1 1 d . . . . .
C19 C 1.10151(15) 1.05222(14) 0.72160(8) 0.0147(3) Uani 1 1 d . . . . .
H19 H 1.1970 1.0453 0.7284 0.018 Uiso 1 1 calc R U . . .
C14 C 0.86025(15) 0.84029(14) 0.52379(8) 0.0142(3) Uani 1 1 d . . . . .
H14 H 0.9345 0.9125 0.5534 0.017 Uiso 1 1 calc R U . . .
C10 C 0.63437(15) 0.67675(13) 0.50963(8) 0.0119(2) Uani 1 1 d . . . . .
H10 H 0.5525 0.6362 0.5296 0.014 Uiso 1 1 calc R U . . .
C12 C 0.76150(17) 0.69131(15) 0.40473(8) 0.0193(3) Uani 1 1 d . . . . .
H12 H 0.7680 0.6605 0.3539 0.023 Uiso 1 1 calc R U . . .
C13 C 0.86944(17) 0.79551(15) 0.44897(8) 0.0187(3) Uani 1 1 d . . . . .
H13 H 0.9502 0.8368 0.4283 0.022 Uiso 1 1 calc R U . . .
C11 C 0.64355(16) 0.63223(14) 0.43538(8) 0.0159(3) Uani 1 1 d . . . . .
H11 H 0.5688 0.5610 0.4053 0.019 Uiso 1 1 calc R U . . .
C15 C 0.84483(14) 0.95170(13) 0.67695(7) 0.0100(2) Uani 1 1 d . . . . .
C16 C 0.82193(15) 1.07157(13) 0.70008(8) 0.0125(3) Uani 1 1 d . . . . .
H16 H 0.7268 1.0792 0.6929 0.015 Uiso 1 1 calc R U . . .
C17 C 0.93770(16) 1.18050(14) 0.73375(8) 0.0155(3) Uani 1 1 d . . . . .
H17 H 0.9206 1.2615 0.7498 0.019 Uiso 1 1 calc R U . . .
C18 C 1.07714(16) 1.17150(14) 0.74401(8) 0.0161(3) Uani 1 1 d . . . . .
H18 H 1.1557 1.2462 0.7662 0.019 Uiso 1 1 calc R U . . .
C20 C 0.98636(14) 0.94343(13) 0.68925(7) 0.0116(2) Uani 1 1 d . . . . .
H20 H 1.0037 0.8619 0.6752 0.014 Uiso 1 1 calc R U . . .
C21 C 0.81446(14) 0.68569(13) 0.72443(8) 0.0102(2) Uani 1 1 d . . . . .
C22 C 0.85788(14) 0.58435(13) 0.68687(8) 0.0115(2) Uani 1 1 d . . . . .
C23 C 0.98049(15) 0.55820(14) 0.72271(9) 0.0161(3) Uani 1 1 d . . . . .
H23 H 1.0143 0.4924 0.6976 0.019 Uiso 1 1 calc R U . . .
C24 C 1.05358(16) 0.62570(15) 0.79373(9) 0.0183(3) Uani 1 1 d . . . . .
H24 H 1.1394 0.6095 0.8159 0.022 Uiso 1 1 calc R U . . .
C25 C 1.00082(15) 0.71721(14) 0.83234(8) 0.0157(3) Uani 1 1 d . . . . .
H25 H 1.0475 0.7589 0.8826 0.019 Uiso 1 1 calc R U . . .
C26 C 0.88062(14) 0.74959(13) 0.79907(8) 0.0113(2) Uani 1 1 d . . . . .
C27 C 0.77297(15) 0.49572(13) 0.61352(8) 0.0136(3) Uani 1 1 d . . . . .
H27 H 0.6919 0.5302 0.5950 0.016 Uiso 1 1 calc R U . . .
C28 C 0.86457(18) 0.49296(17) 0.55158(9) 0.0237(3) Uani 1 1 d . . . . .
H28A H 0.8044 0.4385 0.5045 0.035 Uiso 1 1 calc R U . . .
H28B H 0.9432 0.4569 0.5678 0.035 Uiso 1 1 calc R U . . .
H28C H 0.9047 0.5818 0.5428 0.035 Uiso 1 1 calc R U . . .
C29 C 0.70765(18) 0.35778(15) 0.62837(10) 0.0228(3) Uani 1 1 d . . . . .
H29A H 0.6456 0.3033 0.5818 0.034 Uiso 1 1 calc R U . . .
H29B H 0.6505 0.3619 0.6686 0.034 Uiso 1 1 calc R U . . .
H29C H 0.7852 0.3201 0.6442 0.034 Uiso 1 1 calc R U . . .
C30 C 0.82349(15) 0.84496(14) 0.84669(8) 0.0144(3) Uani 1 1 d . . . . .
H30 H 0.7465 0.8666 0.8129 0.017 Uiso 1 1 calc R U . . .
C31 C 0.94009(17) 0.97208(15) 0.88379(8) 0.0190(3) Uani 1 1 d . . . . .
H31A H 0.9837 1.0137 0.8444 0.028 Uiso 1 1 calc R U . . .
H31B H 1.0144 0.9529 0.9188 0.028 Uiso 1 1 calc R U . . .
H31C H 0.8967 1.0309 0.9119 0.028 Uiso 1 1 calc R U . . .
C32 C 0.75645(17) 0.78051(17) 0.90912(9) 0.0223(3) Uani 1 1 d . . . . .
H32A H 0.6869 0.6960 0.8863 0.033 Uiso 1 1 calc R U . . .
H32B H 0.7072 0.8367 0.9349 0.033 Uiso 1 1 calc R U . . .
H32C H 0.8325 0.7678 0.9460 0.033 Uiso 1 1 calc R U . . .
C33 C 0.30823(15) 0.60292(14) 0.96342(8) 0.0126(3) Uani 1 1 d . . . . .
C34 C 0.37220(14) 0.54765(13) 0.90076(8) 0.0108(2) Uani 1 1 d . . . . .
C35 C 0.39108(15) 0.42348(13) 0.89963(8) 0.0131(3) Uani 1 1 d . . . . .
H35 H 0.3756 0.3841 0.9428 0.016 Uiso 1 1 calc R U . . .
C36 C 0.43099(14) 0.35331(13) 0.83971(8) 0.0111(2) Uani 1 1 d . . . . .
C37 C 0.42812(15) 0.21468(13) 0.84200(8) 0.0116(2) Uani 1 1 d . . . . .
C38 C 0.33229(16) 0.73742(14) 0.97969(8) 0.0146(3) Uani 1 1 d . . . . .
H38 H 0.3914 0.7920 0.9524 0.018 Uiso 1 1 calc R U . . .
C39 C 0.27088(17) 0.79237(15) 1.03532(8) 0.0189(3) Uani 1 1 d . . . . .
H39 H 0.2877 0.8841 1.0457 0.023 Uiso 1 1 calc R U . . .
C40 C 0.18515(18) 0.71387(17) 1.07576(9) 0.0231(3) Uani 1 1 d . . . . .
H40 H 0.1426 0.7515 1.1137 0.028 Uiso 1 1 calc R U . . .
C41 C 0.1619(2) 0.58092(18) 1.06076(11) 0.0297(4) Uani 1 1 d . . . . .
H41 H 0.1040 0.5270 1.0888 0.036 Uiso 1 1 calc R U . . .
C42 C 0.22264(19) 0.52547(16) 1.00491(10) 0.0245(3) Uani 1 1 d . . . . .
H42 H 0.2056 0.4337 0.9949 0.029 Uiso 1 1 calc R U . . .
C43 C 0.50179(16) 0.15561(14) 0.79422(8) 0.0153(3) Uani 1 1 d . . . . .
H43 H 0.5550 0.2043 0.7622 0.018 Uiso 1 1 calc R U . . .
C44 C 0.49801(17) 0.02619(14) 0.79307(8) 0.0176(3) Uani 1 1 d . . . . .
H44 H 0.5499 -0.0126 0.7609 0.021 Uiso 1 1 calc R U . . .
C45 C 0.41896(17) -0.04694(14) 0.83859(9) 0.0176(3) Uani 1 1 d . . . . .
H45 H 0.4157 -0.1358 0.8373 0.021 Uiso 1 1 calc R U . . .
C46 C 0.34471(16) 0.01091(14) 0.88606(8) 0.0166(3) Uani 1 1 d . . . . .
H46 H 0.2904 -0.0385 0.9174 0.020 Uiso 1 1 calc R U . . .
C47 C 0.34948(15) 0.14062(14) 0.88794(8) 0.0141(3) Uani 1 1 d . . . . .
H47 H 0.2987 0.1795 0.9208 0.017 Uiso 1 1 calc R U . . .

loop_
_atom_site_aniso_label
_atom_site_aniso_U_11
_atom_site_aniso_U_22
_atom_site_aniso_U_33
_atom_site_aniso_U_23
_atom_site_aniso_U_13
_atom_site_aniso_U_12
Cu1 0.01180(8) 0.01095(8) 0.01138(8) 0.00475(6) 0.00392(6) 0.00236(6)
N1 0.0103(5) 0.0095(5) 0.0082(5) 0.0033(4) 0.0028(4) 0.0042(4)
O1 0.0164(5) 0.0131(5) 0.0145(5) 0.0059(4) 0.0071(4) 0.0062(4)
C1 0.0113(6) 0.0084(6) 0.0085(6) -0.0009(4) 0.0022(5) 0.0032(5)
C2 0.0113(6) 0.0107(6) 0.0088(6) 0.0008(5) 0.0029(5) 0.0042(5)
O2 0.0206(5) 0.0118(5) 0.0132(5) 0.0043(4) 0.0072(4) 0.0050(4)
C3 0.0110(6) 0.0169(7) 0.0138(6) 0.0015(5) 0.0043(5) 0.0048(5)
C4 0.0129(6) 0.0259(8) 0.0165(7) 0.0036(6) 0.0040(5) 0.0107(6)
C5 0.0191(7) 0.0237(7) 0.0152(7) 0.0059(6) 0.0038(5) 0.0142(6)
C6 0.0158(6) 0.0163(7) 0.0111(6) 0.0047(5) 0.0028(5) 0.0071(5)
C7 0.0110(6) 0.0129(6) 0.0082(6) 0.0006(5) 0.0021(5) 0.0049(5)
C8 0.0098(6) 0.0093(6) 0.0082(6) 0.0035(5) 0.0025(4) 0.0037(5)
C9 0.0117(6) 0.0117(6) 0.0084(6) 0.0030(5) 0.0030(5) 0.0056(5)
C19 0.0120(6) 0.0188(7) 0.0120(6) 0.0038(5) 0.0016(5) 0.0021(5)
C14 0.0148(6) 0.0143(6) 0.0120(6) 0.0018(5) 0.0040(5) 0.0013(5)
C10 0.0112(6) 0.0132(6) 0.0120(6) 0.0031(5) 0.0034(5) 0.0034(5)
C12 0.0232(8) 0.0223(8) 0.0110(6) 0.0007(6) 0.0063(6) 0.0040(6)
C13 0.0205(7) 0.0200(7) 0.0151(7) 0.0034(6) 0.0099(6) 0.0016(6)
C11 0.0166(7) 0.0164(7) 0.0120(6) 0.0001(5) 0.0011(5) 0.0019(5)
C15 0.0111(6) 0.0117(6) 0.0075(6) 0.0031(5) 0.0028(5) 0.0026(5)
C16 0.0152(6) 0.0127(6) 0.0110(6) 0.0039(5) 0.0033(5) 0.0051(5)
C17 0.0218(7) 0.0117(6) 0.0125(6) 0.0028(5) 0.0031(5) 0.0037(5)
C18 0.0170(7) 0.0145(7) 0.0122(6) 0.0028(5) 0.0003(5) -0.0020(5)
C20 0.0120(6) 0.0136(6) 0.0101(6) 0.0038(5) 0.0034(5) 0.0037(5)
C21 0.0094(6) 0.0115(6) 0.0117(6) 0.0059(5) 0.0031(5) 0.0042(5)
C22 0.0118(6) 0.0113(6) 0.0134(6) 0.0042(5) 0.0047(5) 0.0044(5)
C23 0.0139(6) 0.0158(7) 0.0211(7) 0.0040(6) 0.0033(5) 0.0081(5)
C24 0.0134(7) 0.0209(7) 0.0223(7) 0.0063(6) -0.0002(6) 0.0083(6)
C25 0.0151(7) 0.0172(7) 0.0139(6) 0.0036(5) -0.0011(5) 0.0046(5)
C26 0.0126(6) 0.0117(6) 0.0108(6) 0.0044(5) 0.0035(5) 0.0037(5)
C27 0.0152(6) 0.0122(6) 0.0145(6) 0.0013(5) 0.0017(5) 0.0070(5)
C28 0.0275(8) 0.0302(9) 0.0178(7) 0.0003(6) 0.0078(6) 0.0161(7)
C29 0.0247(8) 0.0135(7) 0.0281(8) 0.0043(6) -0.0031(7) 0.0056(6)
C30 0.0170(7) 0.0184(7) 0.0098(6) 0.0027(5) 0.0026(5) 0.0084(5)
C31 0.0272(8) 0.0164(7) 0.0136(7) 0.0013(5) 0.0062(6) 0.0064(6)
C32 0.0202(7) 0.0291(8) 0.0152(7) 0.0028(6) 0.0070(6) 0.0015(6)
C33 0.0136(6) 0.0143(6) 0.0118(6) 0.0032(5) 0.0031(5) 0.0063(5)
C34 0.0098(6) 0.0118(6) 0.0106(6) 0.0025(5) 0.0016(5) 0.0026(5)
C35 0.0171(7) 0.0122(6) 0.0113(6) 0.0039(5) 0.0039(5) 0.0047(5)
C36 0.0110(6) 0.0102(6) 0.0114(6) 0.0023(5) 0.0008(5) 0.0024(5)
C37 0.0131(6) 0.0101(6) 0.0110(6) 0.0018(5) 0.0010(5) 0.0030(5)
C38 0.0173(7) 0.0159(7) 0.0128(6) 0.0042(5) 0.0036(5) 0.0071(5)
C39 0.0258(8) 0.0185(7) 0.0150(7) 0.0015(6) 0.0047(6) 0.0110(6)
C40 0.0284(8) 0.0288(8) 0.0183(7) 0.0040(6) 0.0117(6) 0.0148(7)
C41 0.0387(10) 0.0271(9) 0.0323(9) 0.0118(7) 0.0263(8) 0.0114(8)
C42 0.0325(9) 0.0169(7) 0.0296(9) 0.0079(6) 0.0194(7) 0.0076(7)
C43 0.0202(7) 0.0131(6) 0.0134(6) 0.0029(5) 0.0074(5) 0.0037(5)
C44 0.0258(8) 0.0131(7) 0.0161(7) 0.0011(5) 0.0083(6) 0.0078(6)
C45 0.0245(8) 0.0104(6) 0.0188(7) 0.0031(5) 0.0052(6) 0.0056(6)
C46 0.0209(7) 0.0143(7) 0.0169(7) 0.0073(5) 0.0076(6) 0.0048(6)
C47 0.0165(7) 0.0132(6) 0.0142(6) 0.0031(5) 0.0056(5) 0.0054(5)

loop_
_atom_type_symbol
_atom_type_description
_atom_type_scat_dispersion_real
_atom_type_scat_dispersion_imag
_atom_type_scat_source
C C 0.0033 0.0016 'International Tables Vol C Tables 4.2.6.8 and 6.1.1.4'
H H 0.0000 0.0000 'International Tables Vol C Tables 4.2.6.8 and 6.1.1.4'
N N 0.0061 0.0033 'International Tables Vol C Tables 4.2.6.8 and 6.1.1.4'
O O 0.0106 0.0060 'International Tables Vol C Tables 4.2.6.8 and 6.1.1.4'
Cu Cu 0.3201 1.2651 'International Tables Vol C Tables 4.2.6.8 and 6.1.1.4'

loop_
_exptl_crystal_face_index_h
_exptl_crystal_face_index_k
_exptl_crystal_face_index_l
_exptl_crystal_face_perp_dist
-1.00 3.00 2.00 0.1290
1.00 -3.00 -2.00 0.1340
-2.00 1.00 0.00 0.1440
-3.00 -1.00 -2.00 0.1340
0.00 -3.00 -2.00 0.1370
-1.00 -1.00 -1.00 0.1400
-1.00 -3.00 -2.00 0.1380
-3.00 -2.00 -1.00 0.1370
-1.00 0.00 0.00 0.1390
0.00 1.00 0.00 0.1310
-2.00 3.00 0.00 0.1580
-3.00 -3.00 1.00 0.1410
2.00 2.00 -1.00 0.1230
-1.00 3.00 -1.00 0.1460
-1.00 -3.00 2.00 0.1400
0.00 3.00 -2.00 0.1330
0.00 -3.00 2.00 0.1390
1.00 3.00 -3.00 0.1240
-1.00 -3.00 3.00 0.1380
-2.00 3.00 -2.00 0.1510
1.00 1.00 -2.00 0.1170
1.00 0.00 -1.00 0.1050
0.00 1.00 -2.00 0.1060
0.00 -1.00 2.00 0.1030
-1.00 0.00 3.00 0.0800
1.00 0.00 -3.00 0.0980
-1.00 1.00 -3.00 0.1230
1.00 -1.00 3.00 0.0820
0.00 0.00 -1.00 0.0750
0.00 0.00 1.00 0.0220

loop_
_geom_angle_atom_site_label_1
_geom_angle_atom_site_label_2
_geom_angle_atom_site_label_3
_geom_angle
_geom_angle_site_symmetry_1
_geom_angle_site_symmetry_3
_geom_angle_publ_flag
C1 Cu1 O2 143.10(5) . . ?
C1 Cu1 O1 124.82(5) . . ?
O2 Cu1 O1 92.05(4) . . ?
C1 N1 C21 121.61(11) . . ?
C1 N1 C8 115.02(10) . . ?
C21 N1 C8 122.82(10) . . ?
C34 O1 Cu1 124.81(9) . . ?
N1 C1 C2 105.72(11) . . ?
N1 C1 Cu1 128.45(10) . . ?
C2 C1 Cu1 125.49(10) . . ?
C3 C2 C7 121.21(13) . . ?
C3 C2 C1 128.28(13) . . ?
C7 C2 C1 110.48(12) . . ?
C36 O2 Cu1 125.73(9) . . ?
C4 C3 C2 118.37(13) . . ?
C4 C3 H3 120.8 . . ?
C2 C3 H3 120.8 . . ?
C3 C4 C5 120.43(13) . . ?
C3 C4 H4 119.8 . . ?
C5 C4 H4 119.8 . . ?
C6 C5 C4 121.28(13) . . ?
C6 C5 H5 119.4 . . ?
C4 C5 H5 119.4 . . ?
C7 C6 C5 118.10(13) . . ?
C7 C6 H6 121.0 . . ?
C5 C6 H6 121.0 . . ?
C6 C7 C2 120.59(13) . . ?
C6 C7 C8 129.47(12) . . ?
C2 C7 C8 109.76(11) . . ?
C7 C8 C15 115.99(11) . . ?
C7 C8 N1 98.59(10) . . ?
C15 C8 N1 110.68(10) . . ?
C7 C8 C9 106.14(10) . . ?
C15 C8 C9 112.53(11) . . ?
N1 C8 C9 112.12(10) . . ?
C14 C9 C10 117.94(12) . . ?
C14 C9 C8 122.99(12) . . ?
C10 C9 C8 118.73(12) . . ?
C20 C19 C18 119.98(13) . . ?
C20 C19 H19 120.0 . . ?
C18 C19 H19 120.0 . . ?
C9 C14 C13 120.86(13) . . ?
C9 C14 H14 119.6 . . ?
C13 C14 H14 119.6 . . ?
C11 C10 C9 121.17(13) . . ?
C11 C10 H10 119.4 . . ?
C9 C10 H10 119.4 . . ?
C13 C12 C11 119.32(14) . . ?
C13 C12 H12 120.3 . . ?
C11 C12 H12 120.3 . . ?
C12 C13 C14 120.35(14) . . ?
C12 C13 H13 119.8 . . ?
C14 C13 H13 119.8 . . ?
C10 C11 C12 120.32(14) . . ?
C10 C11 H11 119.8 . . ?
C12 C11 H11 119.8 . . ?
C16 C15 C20 118.25(13) . . ?
C16 C15 C8 121.90(12) . . ?
C20 C15 C8 119.80(12) . . ?
C15 C16 C17 120.53(13) . . ?
C15 C16 H16 119.7 . . ?
C17 C16 H16 119.7 . . ?
C18 C17 C16 120.55(14) . . ?
C18 C17 H17 119.7 . . ?
C16 C17 H17 119.7 . . ?
C17 C18 C19 119.53(13) . . ?
C17 C18 H18 120.2 . . ?
C19 C18 H18 120.2 . . ?
C19 C20 C15 121.13(13) . . ?
C19 C20 H20 119.4 . . ?
C15 C20 H20 119.4 . . ?
C22 C21 C26 121.82(12) . . ?
C22 C21 N1 119.33(12) . . ?
C26 C21 N1 118.84(11) . . ?
C23 C22 C21 117.55(13) . . ?
C23 C22 C27 118.57(12) . . ?
C21 C22 C27 123.68(12) . . ?
C24 C23 C22 121.60(13) . . ?
C24 C23 H23 119.2 . . ?
C22 C23 H23 119.2 . . ?
C23 C24 C25 119.53(13) . . ?
C23 C24 H24 120.2 . . ?
C25 C24 H24 120.2 . . ?
C24 C25 C26 121.53(14) . . ?
C24 C25 H25 119.2 . . ?
C26 C25 H25 119.2 . . ?
C25 C26 C21 117.52(12) . . ?
C25 C26 C30 118.51(12) . . ?
C21 C26 C30 123.87(12) . . ?
C22 C27 C28 112.13(13) . . ?
C22 C27 C29 110.03(12) . . ?
C28 C27 C29 110.82(13) . . ?
C22 C27 H27 107.9 . . ?
C28 C27 H27 107.9 . . ?
C29 C27 H27 107.9 . . ?
C27 C28 H28A 109.5 . . ?
C27 C28 H28B 109.5 . . ?
H28A C28 H28B 109.5 . . ?
C27 C28 H28C 109.5 . . ?
H28A C28 H28C 109.5 . . ?
H28B C28 H28C 109.5 . . ?
C27 C29 H29A 109.5 . . ?
C27 C29 H29B 109.5 . . ?
H29A C29 H29B 109.5 . . ?
C27 C29 H29C 109.5 . . ?
H29A C29 H29C 109.5 . . ?
H29B C29 H29C 109.5 . . ?
C26 C30 C31 113.00(12) . . ?
C26 C30 C32 109.56(12) . . ?
C31 C30 C32 108.93(12) . . ?
C26 C30 H30 108.4 . . ?
C31 C30 H30 108.4 . . ?
C32 C30 H30 108.4 . . ?
C30 C31 H31A 109.5 . . ?
C30 C31 H31B 109.5 . . ?
H31A C31 H31B 109.5 . . ?
C30 C31 H31C 109.5 . . ?
H31A C31 H31C 109.5 . . ?
H31B C31 H31C 109.5 . . ?
C30 C32 H32A 109.5 . . ?
C30 C32 H32B 109.5 . . ?
H32A C32 H32B 109.5 . . ?
C30 C32 H32C 109.5 . . ?
H32A C32 H32C 109.5 . . ?
H32B C32 H32C 109.5 . . ?
C42 C33 C38 118.45(13) . . ?
C42 C33 C34 122.81(13) . . ?
C38 C33 C34 118.72(12) . . ?
O1 C34 C35 124.93(12) . . ?
O1 C34 C33 116.01(12) . . ?
C35 C34 C33 119.05(12) . . ?
C36 C35 C34 124.93(13) . . ?
C36 C35 H35 117.5 . . ?
C34 C35 H35 117.5 . . ?
O2 C36 C35 125.87(13) . . ?
O2 C36 C37 115.21(12) . . ?
C35 C36 C37 118.89(12) . . ?
C43 C37 C47 118.64(13) . . ?
C43 C37 C36 118.83(12) . . ?
C47 C37 C36 122.48(12) . . ?
C39 C38 C33 120.67(14) . . ?
C39 C38 H38 119.7 . . ?
C33 C38 H38 119.7 . . ?
C40 C39 C38 120.17(14) . . ?
C40 C39 H39 119.9 . . ?
C38 C39 H39 119.9 . . ?
C41 C40 C39 119.67(14) . . ?
C41 C40 H40 120.2 . . ?
C39 C40 H40 120.2 . . ?
C40 C41 C42 120.34(15) . . ?
C40 C41 H41 119.8 . . ?
C42 C41 H41 119.8 . . ?
C41 C42 C33 120.68(15) . . ?
C41 C42 H42 119.7 . . ?
C33 C42 H42 119.7 . . ?
C44 C43 C37 120.48(13) . . ?
C44 C43 H43 119.8 . . ?
C37 C43 H43 119.8 . . ?
C43 C44 C45 120.52(13) . . ?
C43 C44 H44 119.7 . . ?
C45 C44 H44 119.7 . . ?
C46 C45 C44 119.38(13) . . ?
C46 C45 H45 120.3 . . ?
C44 C45 H45 120.3 . . ?
C47 C46 C45 120.26(13) . . ?
C47 C46 H46 119.9 . . ?
C45 C46 H46 119.9 . . ?
C46 C47 C37 120.72(13) . . ?
C46 C47 H47 119.6 . . ?
C37 C47 H47 119.6 . . ?

loop_
_geom_bond_atom_site_label_1
_geom_bond_atom_site_label_2
_geom_bond_distance
_geom_bond_site_symmetry_2
_geom_bond_publ_flag
Cu1 C1 1.8499(14) . ?
Cu1 O2 1.9383(10) . ?
Cu1 O1 2.0063(11) . ?
N1 C1 1.3301(18) . ?
N1 C21 1.4527(17) . ?
N1 C8 1.5472(16) . ?
O1 C34 1.2734(16) . ?
C1 C2 1.4728(18) . ?
C2 C3 1.391(2) . ?
C2 C7 1.3947(19) . ?
O2 C36 1.2751(16) . ?
C3 C4 1.387(2) . ?
C3 H3 0.9500 . ?
C4 C5 1.395(2) . ?
C4 H4 0.9500 . ?
C5 C6 1.393(2) . ?
C5 H5 0.9500 . ?
C6 C7 1.3885(18) . ?
C6 H6 0.9500 . ?
C7 C8 1.5183(19) . ?
C8 C15 1.5256(19) . ?
C8 C9 1.5518(18) . ?
C9 C14 1.3942(19) . ?
C9 C10 1.399(2) . ?
C19 C20 1.387(2) . ?
C19 C18 1.392(2) . ?
C19 H19 0.9500 . ?
C14 C13 1.396(2) . ?
C14 H14 0.9500 . ?
C10 C11 1.3861(19) . ?
C10 H10 0.9500 . ?
C12 C13 1.385(2) . ?
C12 C11 1.389(2) . ?
C12 H12 0.9500 . ?
C13 H13 0.9500 . ?
C11 H11 0.9500 . ?
C15 C16 1.3935(19) . ?
C15 C20 1.402(2) . ?
C16 C17 1.396(2) . ?
C16 H16 0.9500 . ?
C17 C18 1.383(2) . ?
C17 H17 0.9500 . ?
C18 H18 0.9500 . ?
C20 H20 0.9500 . ?
C21 C22 1.4038(18) . ?
C21 C26 1.4089(19) . ?
C22 C23 1.399(2) . ?
C22 C27 1.515(2) . ?
C23 C24 1.381(2) . ?
C23 H23 0.9500 . ?
C24 C25 1.385(2) . ?
C24 H24 0.9500 . ?
C25 C26 1.3964(19) . ?
C25 H25 0.9500 . ?
C26 C30 1.5228(19) . ?
C27 C28 1.530(2) . ?
C27 C29 1.535(2) . ?
C27 H27 1.0000 . ?
C28 H28A 0.9800 . ?
C28 H28B 0.9800 . ?
C28 H28C 0.9800 . ?
C29 H29A 0.9800 . ?
C29 H29B 0.9800 . ?
C29 H29C 0.9800 . ?
C30 C31 1.533(2) . ?
C30 C32 1.537(2) . ?
C30 H30 1.0000 . ?
C31 H31A 0.9800 . ?
C31 H31B 0.9800 . ?
C31 H31C 0.9800 . ?
C32 H32A 0.9800 . ?
C32 H32B 0.9800 . ?
C32 H32C 0.9800 . ?
C33 C42 1.391(2) . ?
C33 C38 1.394(2) . ?
C33 C34 1.4982(19) . ?
C34 C35 1.4019(19) . ?
C35 C36 1.3980(19) . ?
C35 H35 0.9500 . ?
C36 C37 1.4991(18) . ?
C37 C43 1.3939(19) . ?
C37 C47 1.3969(19) . ?
C38 C39 1.386(2) . ?
C38 H38 0.9500 . ?
C39 C40 1.385(2) . ?
C39 H39 0.9500 . ?
C40 C41 1.378(2) . ?
C40 H40 0.9500 . ?
C41 C42 1.387(2) . ?
C41 H41 0.9500 . ?
C42 H42 0.9500 . ?
C43 C44 1.388(2) . ?
C43 H43 0.9500 . ?
C44 C45 1.388(2) . ?
C44 H44 0.9500 . ?
C45 C46 1.388(2) . ?
C45 H45 0.9500 . ?
C46 C47 1.387(2) . ?
C46 H46 0.9500 . ?
C47 H47 0.9500 . ?
